data_7022030
loop_
_publ_author_name
'Chevrier, In\`es'
'Sagu\'e, Jorge L'
'Brunetto, Priscilla S.'
'Khanna, Nina'
'Rajacic, Zarko'
'Fromm, Katharina M.'

_publ_section_title
;
 Rings, chains and helices: new antimicrobial silver coordination
 compounds with (iso-)nicotinic acid derivatives.
;
_journal_issue 1
_journal_name_full 'Dalton transactions (Cambridge, England : 2003)'
_journal_page_first 217
_journal_page_last 231
_journal_paper_doi 10.1039/c2dt31259j
_journal_volume 42
_journal_year 2013
_chemical_formula_moiety 'C18 H20 Ag N3 O9'
_chemical_formula_sum 'C18 H20 Ag N3 O9'
_chemical_formula_weight 530.24
_chemical_name_common 'L3nAgNO3 11'
_chemical_name_systematic
;
L3nAgNO3 11
;
_space_group_IT_number 14
_symmetry_cell_setting monoclinic
_symmetry_space_group_name_Hall '-P 2ybc'
_symmetry_space_group_name_H-M 'P 1 21/c 1'
_atom_sites_solution_hydrogens geom
_atom_sites_solution_primary direct
_atom_sites_solution_secondary difmap
_audit_creation_method SHELXL-97
_cell_angle_alpha 90.00
_cell_angle_beta 101.866(16)
_cell_angle_gamma 90.00
_cell_formula_units_Z 4
_cell_length_a 8.0308(16)
_cell_length_b 13.192(2)
_cell_length_c 20.531(4)
_cell_measurement_reflns_used 4788
_cell_measurement_temperature 200(2)
_cell_measurement_theta_max 27.33
_cell_measurement_theta_min 1.85
_cell_volume 2128.6(7)
_computing_cell_refinement Xarea
_computing_data_collection Xarea
_computing_data_reduction Xarea
_computing_molecular_graphics diamond
_computing_publication_material word
_computing_structure_refinement 'SHELXL-97 (Sheldrick, 2008)'
_computing_structure_solution 'SHELXL-97 (Sheldrick, 2008)'
_diffrn_ambient_temperature 200(2)
_diffrn_detector_area_resol_mean 6.67
_diffrn_measured_fraction_theta_full 0.994
_diffrn_measured_fraction_theta_max 0.994
_diffrn_measurement_device_type 'STOE IPDS 2T'
_diffrn_measurement_method 'rotation method'
_diffrn_radiation_monochromator graphite
_diffrn_radiation_source 'fine-focus sealed tube'
_diffrn_radiation_type MoK\a
_diffrn_radiation_wavelength 0.71073
_diffrn_reflns_av_R_equivalents 0.1256
_diffrn_reflns_av_sigmaI/netI 0.0929
_diffrn_reflns_limit_h_max 10
_diffrn_reflns_limit_h_min -10
_diffrn_reflns_limit_k_max 16
_diffrn_reflns_limit_k_min -16
_diffrn_reflns_limit_l_max 26
_diffrn_reflns_limit_l_min -26
_diffrn_reflns_number 20319
_diffrn_reflns_theta_full 27.33
_diffrn_reflns_theta_max 27.33
_diffrn_reflns_theta_min 1.85
_exptl_absorpt_coefficient_mu 1.002
_exptl_absorpt_correction_T_max 1.00000
_exptl_absorpt_correction_T_min 0.58963
_exptl_absorpt_correction_type multi-scan
_exptl_absorpt_process_details
;
multi-scan from symmetry-related measurements
Sortav (Blessing 1995)
;
_exptl_crystal_colour white
_exptl_crystal_density_diffrn 1.655
_exptl_crystal_density_method 'not measured'
_exptl_crystal_description diamond
_exptl_crystal_F_000 1072
_exptl_crystal_size_max 0.2
_exptl_crystal_size_mid 0.15
_exptl_crystal_size_min 0.1
_refine_diff_density_max 0.685
_refine_diff_density_min -0.905
_refine_diff_density_rms 0.099
_refine_ls_extinction_method none
_refine_ls_goodness_of_fit_ref 0.939
_refine_ls_hydrogen_treatment constr
_refine_ls_matrix_type full
_refine_ls_number_parameters 280
_refine_ls_number_reflns 4788
_refine_ls_number_restraints 0
_refine_ls_restrained_S_all 0.939
_refine_ls_R_factor_all 0.1004
_refine_ls_R_factor_gt 0.0591
_refine_ls_shift/su_max 0.001
_refine_ls_shift/su_mean 0.000
_refine_ls_structure_factor_coef Fsqd
_refine_ls_weighting_details 'calc w=1/[\s^2^(Fo^2^)+(0.0621P)^2^+0.0000P] where P=(Fo^2^+2Fc^2^)/3'
_refine_ls_weighting_scheme calc
_refine_ls_wR_factor_gt 0.1137
_refine_ls_wR_factor_ref 0.1272
_reflns_number_gt 2979
_reflns_number_total 4788
_reflns_threshold_expression >2\s(I)
_cod_data_source_file c2dt31259j.txt
_cod_data_source_block 280810
_cod_depositor_comments
;
The following automatic conversions were performed:

'_symmetry_cell_setting' value 'Monoclinic' changed to 'monoclinic'
according to /home/saulius/struct/CIF-dictionaries/cif_core.dic
dictionary named 'cif_core.dic' version 2.4.2 from 2011-04-26.

Automatic conversion script
Id: cif_fix_values 1891 2012-01-12 08:04:46Z andrius 
;
_cod_original_sg_symbol_H-M P21/c
_cod_database_code 7022030

loop_
_symmetry_equiv_pos_as_xyz
'x, y, z'
'-x, y+1/2, -z+1/2'
'-x, -y, -z'
'x, -y-1/2, z-1/2'

loop_
_atom_site_label
_atom_site_type_symbol
_atom_site_fract_x
_atom_site_fract_y
_atom_site_fract_z
_atom_site_U_iso_or_equiv
_atom_site_adp_type
_atom_site_occupancy
_atom_site_symmetry_multiplicity
_atom_site_calc_flag
_atom_site_refinement_flags
Ag1 Ag 1.13394(4) 0.00819(3) 0.066634(18) 0.04914(14) Uani 1 1 d .
O8 O 1.0534(7) 0.1710(4) 0.1279(2) 0.1028(17) Uani 1 1 d .
O7 O 0.9179(5) 0.1708(3) 0.0283(2) 0.0787(12) Uani 1 1 d .
O9 O 0.9228(8) 0.3039(3) 0.0891(3) 0.1190(19) Uani 1 1 d .
O5 O 0.8401(4) -0.3676(2) 0.07673(18) 0.0543(8) Uani 1 1 d .
O4 O 0.6287(4) -0.4152(2) -0.05707(17) 0.0551(8) Uani 1 1 d .
O3 O 0.4949(5) -0.2717(3) -0.16977(19) 0.0680(10) Uani 1 1 d .
O2 O 0.3909(5) -0.0625(3) -0.15910(18) 0.0663(10) Uani 1 1 d .
O1 O 0.5357(7) 0.0693(4) -0.1872(2) 0.0974(16) Uani 1 1 d .
O6 O 0.7855(8) -0.4048(3) 0.1754(2) 0.1082(19) Uani 1 1 d .
N3 N 0.9629(6) 0.2181(3) 0.0804(3) 0.0595(11) Uani 1 1 d .
N2 N 1.0455(5) -0.0932(3) 0.13635(19) 0.0448(9) Uani 1 1 d .
N1 N 1.2927(4) 0.0782(3) 0.00472(18) 0.0400(8) Uani 1 1 d .
C18 C 0.9838(5) -0.1863(3) 0.1187(2) 0.0446(10) Uani 1 1 d .
H20 H 0.9894 -0.2111 0.0768 0.054 Uiso 1 1 calc R
C14 C 0.9117(6) -0.2468(3) 0.1615(2) 0.0472(11) Uani 1 1 d .
C13 C 0.8395(7) -0.3478(4) 0.1388(3) 0.0596(14) Uani 1 1 d .
C12 C 0.7710(8) -0.4650(4) 0.0507(3) 0.0630(14) Uani 1 1 d .
H15 H 0.6563 -0.4729 0.0582 0.076 Uiso 1 1 calc R
H16 H 0.8403 -0.5195 0.0736 0.076 Uiso 1 1 calc R
C11 C 0.7686(7) -0.4703(4) -0.0215(3) 0.0650(14) Uani 1 1 d .
H13 H 0.8735 -0.4424 -0.0303 0.078 Uiso 1 1 calc R
H14 H 0.7604 -0.5405 -0.0359 0.078 Uiso 1 1 calc R
C10 C 0.6042(8) -0.4301(4) -0.1258(3) 0.0685(15) Uani 1 1 d .
H11 H 0.5892 -0.5019 -0.1356 0.082 Uiso 1 1 calc R
H12 H 0.7044 -0.4075 -0.1413 0.082 Uiso 1 1 calc R
C9 C 0.4522(8) -0.3734(4) -0.1619(3) 0.0679(15) Uani 1 1 d .
H9 H 0.4111 -0.4039 -0.2052 0.082 Uiso 1 1 calc R
H10 H 0.3620 -0.3772 -0.1370 0.082 Uiso 1 1 calc R
C8 C 0.3628(9) -0.2209(4) -0.2131(3) 0.0752(17) Uani 1 1 d .
H8 H 0.2592 -0.2244 -0.1959 0.090 Uiso 1 1 calc R
H7 H 0.3416 -0.2532 -0.2565 0.090 Uiso 1 1 calc R
C7 C 0.4107(11) -0.1146(5) -0.2195(3) 0.086(2) Uani 1 1 d .
H6 H 0.5277 -0.1102 -0.2248 0.104 Uiso 1 1 calc R
H5 H 0.3380 -0.0840 -0.2580 0.104 Uiso 1 1 calc R
C6 C 0.4579(7) 0.0293(4) -0.1501(3) 0.0560(13) Uani 1 1 d .
C2 C 0.4284(5) 0.0771(3) -0.0881(2) 0.0424(10) Uani 1 1 d .
C1 C 1.3224(5) 0.0342(3) -0.0509(2) 0.0384(9) Uani 1 1 d .
H1 H 1.2696 -0.0271 -0.0646 0.046 Uiso 1 1 calc R
C5 C 1.3691(6) 0.1667(3) 0.0243(2) 0.0476(11) Uani 1 1 d .
H4 H 1.3474 0.1983 0.0622 0.057 Uiso 1 1 calc R
C4 C 1.4790(6) 0.2119(4) -0.0104(3) 0.0571(14) Uani 1 1 d .
H3 H 1.5322 0.2725 0.0048 0.069 Uiso 1 1 calc R
C3 C 0.5095(6) 0.1681(4) -0.0664(3) 0.0568(13) Uani 1 1 d .
H2 H 0.5833 0.1983 -0.0901 0.068 Uiso 1 1 calc R
C15 C 0.9067(7) -0.2101(4) 0.2239(3) 0.0590(13) Uani 1 1 d .
H17 H 0.8600 -0.2490 0.2534 0.071 Uiso 1 1 calc R
C16 C 0.9708(7) -0.1167(4) 0.2418(3) 0.0607(14) Uani 1 1 d .
H18 H 0.9699 -0.0914 0.2840 0.073 Uiso 1 1 calc R
C17 C 1.0372(6) -0.0595(4) 0.1968(2) 0.0519(12) Uani 1 1 d .
H19 H 1.0779 0.0051 0.2093 0.062 Uiso 1 1 calc R

loop_
_atom_site_aniso_label
_atom_site_aniso_U_11
_atom_site_aniso_U_22
_atom_site_aniso_U_33
_atom_site_aniso_U_23
_atom_site_aniso_U_13
_atom_site_aniso_U_12
Ag1 0.0543(2) 0.0509(2) 0.0448(2) 0.00254(19) 0.01620(14) -0.00289(18)
O8 0.155(5) 0.089(3) 0.064(3) -0.007(3) 0.022(3) 0.038(3)
O7 0.080(3) 0.091(3) 0.068(3) -0.024(2) 0.021(2) -0.002(2)
O9 0.175(5) 0.040(2) 0.157(5) -0.002(3) 0.071(4) 0.023(3)
O5 0.068(2) 0.0436(18) 0.050(2) 0.0054(15) 0.0105(17) -0.0032(15)
O4 0.068(2) 0.0491(19) 0.048(2) -0.0053(15) 0.0132(16) 0.0087(16)
O3 0.094(3) 0.056(2) 0.051(2) -0.0030(18) 0.007(2) -0.0051(19)
O2 0.107(3) 0.051(2) 0.047(2) 0.0008(17) 0.032(2) 0.0058(19)
O1 0.131(4) 0.112(4) 0.067(3) -0.007(3) 0.062(3) -0.033(3)
O6 0.190(5) 0.073(3) 0.063(3) 0.009(2) 0.027(3) -0.053(3)
N3 0.076(3) 0.041(2) 0.072(3) -0.003(2) 0.039(3) 0.004(2)
N2 0.049(2) 0.047(2) 0.037(2) -0.0008(17) 0.0051(17) 0.0044(16)
N1 0.0441(19) 0.0396(19) 0.036(2) 0.0022(16) 0.0069(16) 0.0052(15)
C18 0.047(2) 0.045(2) 0.041(3) 0.003(2) 0.006(2) 0.0045(19)
C14 0.051(2) 0.046(2) 0.041(3) 0.014(2) 0.003(2) 0.004(2)
C13 0.080(4) 0.050(3) 0.047(3) 0.018(2) 0.008(3) -0.003(2)
C12 0.079(3) 0.038(2) 0.067(4) 0.003(2) 0.004(3) 0.000(2)
C11 0.079(4) 0.047(3) 0.070(4) -0.006(3) 0.017(3) 0.011(2)
C10 0.095(4) 0.061(3) 0.054(3) -0.013(3) 0.028(3) 0.008(3)
C9 0.097(4) 0.064(3) 0.042(3) -0.009(3) 0.011(3) -0.011(3)
C8 0.106(5) 0.071(4) 0.046(3) -0.011(3) 0.008(3) 0.000(3)
C7 0.155(6) 0.066(4) 0.044(3) 0.003(3) 0.035(4) 0.021(4)
C6 0.062(3) 0.063(3) 0.045(3) 0.005(2) 0.015(2) 0.012(2)
C2 0.041(2) 0.043(2) 0.045(3) 0.007(2) 0.0124(19) 0.0076(18)
C1 0.039(2) 0.039(2) 0.036(2) 0.0015(18) 0.0057(17) 0.0069(16)
C5 0.056(3) 0.040(2) 0.047(3) -0.002(2) 0.009(2) 0.006(2)
C4 0.056(3) 0.037(2) 0.077(4) -0.004(2) 0.011(3) -0.006(2)
C3 0.058(3) 0.054(3) 0.063(4) 0.013(3) 0.024(3) 0.002(2)
C15 0.073(3) 0.062(3) 0.042(3) 0.016(2) 0.013(2) 0.002(3)
C16 0.079(4) 0.069(3) 0.034(3) -0.001(2) 0.011(2) 0.000(3)
C17 0.063(3) 0.053(3) 0.038(3) 0.000(2) 0.009(2) -0.004(2)

loop_
_atom_type_symbol
_atom_type_description
_atom_type_scat_dispersion_real
_atom_type_scat_dispersion_imag
_atom_type_scat_source
C C 0.0033 0.0016 'International Tables Vol C Tables 4.2.6.8 and 6.1.1.4'
H H 0.0000 0.0000 'International Tables Vol C Tables 4.2.6.8 and 6.1.1.4'
Ag Ag -0.8971 1.1015 'International Tables Vol C Tables 4.2.6.8 and 6.1.1.4'
N N 0.0061 0.0033 'International Tables Vol C Tables 4.2.6.8 and 6.1.1.4'
O O 0.0106 0.0060 'International Tables Vol C Tables 4.2.6.8 and 6.1.1.4'
Co Co 0.3494 0.9721 'International Tables Vol C Tables 4.2.6.8 and 6.1.1.4'
Ho Ho -0.2175 4.6783 'International Tables Vol C Tables 4.2.6.8 and 6.1.1.4'

loop_
_geom_angle_atom_site_label_1
_geom_angle_atom_site_label_2
_geom_angle_atom_site_label_3
_geom_angle
_geom_angle_site_symmetry_1
_geom_angle_site_symmetry_3
N2 Ag1 N1 161.77(13) . .
N2 Ag1 Ag1 105.91(10) . 3_755
N1 Ag1 Ag1 84.18(9) . 3_755
C13 O5 C12 117.3(4) . .
C10 O4 C11 112.5(4) . .
C9 O3 C8 111.0(5) . .
C6 O2 C7 116.1(5) . .
O9 N3 O7 124.7(6) . .
O9 N3 O8 118.8(6) . .
O7 N3 O8 116.5(5) . .
C17 N2 C18 117.9(4) . .
C17 N2 Ag1 119.5(3) . .
C18 N2 Ag1 122.3(3) . .
C5 N1 C1 118.7(4) . .
C5 N1 Ag1 118.7(3) . .
C1 N1 Ag1 122.6(3) . .
N2 C18 C14 122.0(5) . .
N2 C18 H20 119.0 . .
C14 C18 H20 119.0 . .
C15 C14 C18 118.6(5) . .
C15 C14 C13 121.4(5) . .
C18 C14 C13 120.0(5) . .
O6 C13 O5 124.0(5) . .
O6 C13 C14 122.0(5) . .
O5 C13 C14 114.0(4) . .
O5 C12 C11 109.6(4) . .
O5 C12 H15 109.8 . .
C11 C12 H15 109.8 . .
O5 C12 H16 109.8 . .
C11 C12 H16 109.8 . .
H15 C12 H16 108.2 . .
O4 C11 C12 109.9(5) . .
O4 C11 H13 109.7 . .
C12 C11 H13 109.7 . .
O4 C11 H14 109.7 . .
C12 C11 H14 109.7 . .
H13 C11 H14 108.2 . .
O4 C10 C9 111.2(5) . .
O4 C10 H11 109.4 . .
C9 C10 H11 109.4 . .
O4 C10 H12 109.4 . .
C9 C10 H12 109.4 . .
H11 C10 H12 108.0 . .
O3 C9 C10 110.0(5) . .
O3 C9 H9 109.7 . .
C10 C9 H9 109.7 . .
O3 C9 H10 109.7 . .
C10 C9 H10 109.7 . .
H9 C9 H10 108.2 . .
O3 C8 C7 109.5(6) . .
O3 C8 H8 109.8 . .
C7 C8 H8 109.8 . .
O3 C8 H7 109.8 . .
C7 C8 H7 109.8 . .
H8 C8 H7 108.2 . .
O2 C7 C8 107.4(5) . .
O2 C7 H6 110.2 . .
C8 C7 H6 110.2 . .
O2 C7 H5 110.2 . .
C8 C7 H5 110.2 . .
H6 C7 H5 108.5 . .
O1 C6 O2 124.3(5) . .
O1 C6 C2 123.6(5) . .
O2 C6 C2 112.1(4) . .
C1 C2 C3 118.6(5) 1_455 .
C1 C2 C6 121.9(4) 1_455 .
C3 C2 C6 119.5(4) . .
N1 C1 C2 122.1(4) . 1_655
N1 C1 H1 118.9 . .
C2 C1 H1 118.9 1_655 .
N1 C5 C4 121.6(5) . .
N1 C5 H4 119.2 . .
C4 C5 H4 119.2 . .
C3 C4 C5 120.1(5) 1_655 .
C3 C4 H3 119.9 1_655 .
C5 C4 H3 119.9 . .
C4 C3 C2 118.9(5) 1_455 .
C4 C3 H2 120.5 1_455 .
C2 C3 H2 120.5 . .
C16 C15 C14 119.3(5) . .
C16 C15 H17 120.4 . .
C14 C15 H17 120.4 . .
C15 C16 C17 119.5(5) . .
C15 C16 H18 120.3 . .
C17 C16 H18 120.3 . .
N2 C17 C16 122.8(5) . .
N2 C17 H19 118.6 . .
C16 C17 H19 118.6 . .

loop_
_geom_bond_atom_site_label_1
_geom_bond_atom_site_label_2
_geom_bond_distance
_geom_bond_site_symmetry_2
Ag1 N2 2.182(4) .
Ag1 N1 2.182(4) .
Ag1 Ag1 3.1209(10) 3_755
O8 N3 1.255(6) .
O7 N3 1.226(6) .
O9 N3 1.200(6) .
O5 C13 1.301(6) .
O5 C12 1.458(6) .
O4 C10 1.399(6) .
O4 C11 1.410(6) .
O3 C9 1.403(6) .
O3 C8 1.406(7) .
O2 C6 1.323(7) .
O2 C7 1.454(7) .
O1 C6 1.201(6) .
O6 C13 1.206(6) .
N2 C17 1.333(6) .
N2 C18 1.346(6) .
N1 C5 1.341(6) .
N1 C1 1.345(5) .
C18 C14 1.397(6) .
C18 H20 0.9300 .
C14 C15 1.379(7) .
C14 C13 1.488(7) .
C12 C11 1.479(8) .
C12 H15 0.9700 .
C12 H16 0.9700 .
C11 H13 0.9700 .
C11 H14 0.9700 .
C10 C9 1.493(8) .
C10 H11 0.9700 .
C10 H12 0.9700 .
C9 H9 0.9700 .
C9 H10 0.9700 .
C8 C7 1.467(8) .
C8 H8 0.9700 .
C8 H7 0.9700 .
C7 H6 0.9700 .
C7 H5 0.9700 .
C6 C2 1.483(7) .
C2 C1 1.376(6) 1_455
C2 C3 1.395(7) .
C1 C2 1.376(6) 1_655
C1 H1 0.9300 .
C5 C4 1.378(7) .
C5 H4 0.9300 .
C4 C3 1.354(7) 1_655
C4 H3 0.9300 .
C3 C4 1.354(7) 1_455
C3 H2 0.9300 .
C15 C16 1.357(7) .
C15 H17 0.9300 .
C16 C17 1.382(7) .
C16 H18 0.9300 .
C17 H19 0.9300 .

loop_
_geom_torsion_atom_site_label_1
_geom_torsion_atom_site_label_2
_geom_torsion_atom_site_label_3
_geom_torsion_atom_site_label_4
_geom_torsion
_geom_torsion_site_symmetry_1
_geom_torsion_site_symmetry_4
N1 Ag1 N2 C17 107.3(5) . .
Ag1 Ag1 N2 C17 -130.8(3) 3_755 .
N1 Ag1 N2 C18 -78.9(5) . .
Ag1 Ag1 N2 C18 43.0(3) 3_755 .
N2 Ag1 N1 C5 -105.1(5) . .
Ag1 Ag1 N1 C5 130.1(3) 3_755 .
N2 Ag1 N1 C1 72.2(5) . .
Ag1 Ag1 N1 C1 -52.6(3) 3_755 .
C17 N2 C18 C14 0.5(6) . .
Ag1 N2 C18 C14 -173.4(3) . .
N2 C18 C14 C15 -1.1(7) . .
N2 C18 C14 C13 177.7(4) . .
C12 O5 C13 O6 0.0(8) . .
C12 O5 C13 C14 -179.8(4) . .
C15 C14 C13 O6 -5.7(8) . .
C18 C14 C13 O6 175.4(6) . .
C15 C14 C13 O5 174.1(5) . .
C18 C14 C13 O5 -4.7(7) . .
C13 O5 C12 C11 175.1(5) . .
C10 O4 C11 C12 -170.8(5) . .
O5 C12 C11 O4 -78.6(6) . .
C11 O4 C10 C9 178.2(5) . .
C8 O3 C9 C10 170.0(5) . .
O4 C10 C9 O3 81.5(6) . .
C9 O3 C8 C7 179.3(5) . .
C6 O2 C7 C8 167.8(5) . .
O3 C8 C7 O2 -76.3(7) . .
C7 O2 C6 O1 -2.0(8) . .
C7 O2 C6 C2 178.8(5) . .
O1 C6 C2 C1 172.3(5) . 1_455
O2 C6 C2 C1 -8.6(6) . 1_455
O1 C6 C2 C3 -7.6(8) . .
O2 C6 C2 C3 171.6(4) . .
C5 N1 C1 C2 0.0(6) . 1_655
Ag1 N1 C1 C2 -177.2(3) . 1_655
C1 N1 C5 C4 -1.3(6) . .
Ag1 N1 C5 C4 176.1(3) . .
N1 C5 C4 C3 1.4(7) . 1_655
C1 C2 C3 C4 -1.1(7) 1_455 1_455
C6 C2 C3 C4 178.8(4) . 1_455
C18 C14 C15 C16 0.4(7) . .
C13 C14 C15 C16 -178.5(5) . .
C14 C15 C16 C17 1.0(8) . .
C18 N2 C17 C16 1.0(7) . .
Ag1 N2 C17 C16 175.1(4) . .
C15 C16 C17 N2 -1.7(8) . .
